data_7103070
loop_
_publ_author_name
'Thillaye du Boullay, Olivier'
'Bonduelle, Colin'
'Martin-Vaca, Blanca'
'Bourissou, Didier'

_publ_section_title
;
 Functionalized polyesters from organocatalyzed ROP of gluOCA, the
 O-carboxyanhydride derived from glutamic acid.
;
_journal_issue 15
_journal_name_full 'Chemical communications (Cambridge, England)'
_journal_page_first 1786
_journal_page_last 1788
_journal_paper_doi 10.1039/b800852c
_journal_year 2008
_chemical_formula_sum 'C13 H12 O6'
_chemical_formula_weight 264.23
_chemical_name_systematic
;
?
;
_space_group_IT_number 19
_symmetry_cell_setting orthorhombic
_symmetry_space_group_name_Hall 'P 2ac 2ab'
_symmetry_space_group_name_H-M 'P 21 21 21'
_atom_sites_solution_hydrogens geom
_atom_sites_solution_primary direct
_atom_sites_solution_secondary difmap
_audit_creation_method SHELXL-97
_cell_angle_alpha 90.00
_cell_angle_beta 90.00
_cell_angle_gamma 90.00
_cell_formula_units_Z 4
_cell_length_a 5.6733(14)
_cell_length_b 7.7930(19)
_cell_length_c 27.552(7)
_cell_measurement_reflns_used 695
_cell_measurement_temperature 173(2)
_cell_measurement_theta_max 21.514
_cell_measurement_theta_min 2.958
_cell_volume 1218.1(5)
_computing_cell_refinement 'Bruker SMART'
_computing_data_collection 'Bruker SMART'
_computing_data_reduction 'Bruker SHELXTL'
_computing_molecular_graphics 'Bruker SHELXTL'
_computing_publication_material 'Bruker SHELXTL'
_computing_structure_refinement 'SHELXL-97 (Sheldrick, 1997)'
_computing_structure_solution 'SHELXS-97 (Sheldrick, 1990)'
_diffrn_ambient_temperature 173(2)
_diffrn_measured_fraction_theta_full 0.982
_diffrn_measured_fraction_theta_max 0.982
_diffrn_measurement_device_type 'Bruker CCD detector'
_diffrn_measurement_method 'phi and omega scans'
_diffrn_radiation_monochromator graphite
_diffrn_radiation_source 'fine-focus sealed tube'
_diffrn_radiation_type MoK\a
_diffrn_radiation_wavelength 0.71073
_diffrn_reflns_av_R_equivalents 0.1047
_diffrn_reflns_av_sigmaI/netI 0.1214
_diffrn_reflns_limit_h_max 5
_diffrn_reflns_limit_h_min -4
_diffrn_reflns_limit_k_max 8
_diffrn_reflns_limit_k_min -8
_diffrn_reflns_limit_l_max 28
_diffrn_reflns_limit_l_min -29
_diffrn_reflns_number 4778
_diffrn_reflns_theta_full 21.96
_diffrn_reflns_theta_max 21.96
_diffrn_reflns_theta_min 5.15
_exptl_absorpt_coefficient_mu 0.116
_exptl_absorpt_correction_T_max 1.000000
_exptl_absorpt_correction_T_min 0.539389
_exptl_absorpt_correction_type semi-empirical
_exptl_absorpt_process_details 'SADABS (Bruker-AXS)'
_exptl_crystal_colour colorless
_exptl_crystal_density_diffrn 1.441
_exptl_crystal_density_method 'not measured'
_exptl_crystal_description plate
_exptl_crystal_F_000 552
_exptl_crystal_size_max 0.3
_exptl_crystal_size_mid 0.3
_exptl_crystal_size_min 0.1
_refine_diff_density_max 0.214
_refine_diff_density_min -0.189
_refine_diff_density_rms 0.049
_refine_ls_abs_structure_details 'Flack H D (1983), Acta Cryst. A39, 876-881'
_refine_ls_abs_structure_Flack -2(3)
_refine_ls_extinction_method none
_refine_ls_goodness_of_fit_ref 0.940
_refine_ls_hydrogen_treatment constr
_refine_ls_matrix_type full
_refine_ls_number_parameters 172
_refine_ls_number_reflns 1466
_refine_ls_number_restraints 0
_refine_ls_restrained_S_all 0.940
_refine_ls_R_factor_all 0.1032
_refine_ls_R_factor_gt 0.0536
_refine_ls_shift/su_max 0.000
_refine_ls_shift/su_mean 0.000
_refine_ls_structure_factor_coef Fsqd
_refine_ls_weighting_details 'calc w=1/[\s^2^(Fo^2^)+(0.0349P)^2^+0.0000P] where P=(Fo^2^+2Fc^2^)/3'
_refine_ls_weighting_scheme calc
_refine_ls_wR_factor_gt 0.0881
_refine_ls_wR_factor_ref 0.1012
_reflns_number_gt 938
_reflns_number_total 1466
_reflns_threshold_expression >2sigma(I)
_cod_data_source_file b800852c.txt
_cod_data_source_block od03m
_cod_depositor_comments
;
The following automatic conversions were performed:
'_symmetry_cell_setting' value 'Orthorhombic' changed to 'orthorhombic'
according to '/home/saulius/struct/CIF-dictionaries/cif_core.dic'
dictionary named 'cif_core.dic' version 2.4.1 from 2010-06-29.

Automatic conversion script
Id: cif_fix_enum 1527 2010-12-29 10:47:43Z saulius 
;
_cod_original_sg_symbol_H-M P2(1)2(1)2(1)
_cod_database_code 7103070

loop_
_symmetry_equiv_pos_as_xyz
'x, y, z'
'-x+1/2, -y, z+1/2'
'-x, y+1/2, -z+1/2'
'x+1/2, -y+1/2, -z'

loop_
_atom_site_label
_atom_site_type_symbol
_atom_site_fract_x
_atom_site_fract_y
_atom_site_fract_z
_atom_site_U_iso_or_equiv
_atom_site_adp_type
_atom_site_occupancy
_atom_site_symmetry_multiplicity
_atom_site_calc_flag
_atom_site_refinement_flags
_atom_site_disorder_assembly
_atom_site_disorder_group
O1 O -0.0199(7) 0.3946(4) 0.93447(12) 0.0288(10) Uani 1 1 d . . .
O2 O -0.1361(7) 0.4911(4) 1.00666(11) 0.0298(10) Uani 1 1 d . . .
O3 O -0.3467(8) 0.2841(5) 0.96928(14) 0.0489(13) Uani 1 1 d . . .
O4 O 0.1609(9) 0.6670(5) 1.02661(13) 0.0453(13) Uani 1 1 d . . .
O5 O 0.5635(7) 0.5331(5) 0.87251(12) 0.0377(11) Uani 1 1 d . . .
O6 O 0.4030(7) 0.5208(4) 0.79788(11) 0.0312(11) Uani 1 1 d . . .
C1 C 0.1521(11) 0.5241(7) 0.94806(16) 0.0237(13) Uani 1 1 d . . .
H1 H 0.3142 0.4737 0.9488 0.028 Uiso 1 1 calc R . .
C2 C -0.1811(12) 0.3797(8) 0.9688(2) 0.0305(16) Uani 1 1 d . . .
C3 C 0.0747(10) 0.5718(7) 0.99776(19) 0.0272(15) Uani 1 1 d . . .
C4 C 0.1425(13) 0.6755(6) 0.91335(15) 0.0285(15) Uani 1 1 d . . .
H4A H 0.2721 0.7558 0.9214 0.034 Uiso 1 1 calc R . .
H4B H -0.0081 0.7373 0.9182 0.034 Uiso 1 1 calc R . .
C5 C 0.1632(11) 0.6244(7) 0.85992(17) 0.0251(14) Uani 1 1 d . . .
H5A H 0.0414 0.5371 0.8527 0.030 Uiso 1 1 calc R . .
H5B H 0.1294 0.7263 0.8396 0.030 Uiso 1 1 calc R . .
C6 C 0.3964(11) 0.5548(7) 0.84594(17) 0.0259(15) Uani 1 1 d . . .
C7 C 0.6150(10) 0.4436(7) 0.77908(18) 0.0351(16) Uani 1 1 d . . .
H7A H 0.6045 0.3171 0.7816 0.042 Uiso 1 1 calc R . .
H7B H 0.7528 0.4823 0.7982 0.042 Uiso 1 1 calc R . .
C8 C 0.6440(11) 0.4955(6) 0.72679(16) 0.0214(13) Uani 1 1 d . . .
C9 C 0.4687(11) 0.4580(7) 0.6933(2) 0.0316(15) Uani 1 1 d . . .
H9 H 0.3322 0.3965 0.7031 0.038 Uiso 1 1 calc R . .
C10 C 0.4937(13) 0.5106(7) 0.64543(19) 0.0404(17) Uani 1 1 d . . .
H10 H 0.3730 0.4861 0.6226 0.048 Uiso 1 1 calc R . .
C11 C 0.6936(12) 0.5984(7) 0.6309(2) 0.0339(17) Uani 1 1 d . . .
H11 H 0.7102 0.6352 0.5982 0.041 Uiso 1 1 calc R . .
C12 C 0.8648(13) 0.6312(7) 0.66366(19) 0.0342(16) Uani 1 1 d . . .
H12 H 1.0046 0.6882 0.6537 0.041 Uiso 1 1 calc R . .
C13 C 0.8384(11) 0.5826(6) 0.71142(18) 0.0305(16) Uani 1 1 d . . .
H13 H 0.9584 0.6104 0.7341 0.037 Uiso 1 1 calc R . .

loop_
_atom_site_aniso_label
_atom_site_aniso_U_11
_atom_site_aniso_U_22
_atom_site_aniso_U_33
_atom_site_aniso_U_23
_atom_site_aniso_U_13
_atom_site_aniso_U_12
O1 0.033(3) 0.023(2) 0.031(2) -0.0010(17) 0.006(2) -0.007(2)
O2 0.036(3) 0.020(2) 0.033(2) 0.0031(19) 0.011(2) 0.007(2)
O3 0.041(3) 0.043(3) 0.063(3) 0.020(2) -0.007(3) -0.021(3)
O4 0.075(4) 0.031(2) 0.030(2) -0.004(2) -0.006(3) -0.005(3)
O5 0.037(3) 0.047(3) 0.029(2) -0.002(2) -0.004(2) -0.002(2)
O6 0.038(3) 0.034(2) 0.022(2) -0.0005(18) -0.0022(18) -0.002(2)
C1 0.028(3) 0.020(3) 0.023(3) 0.004(3) 0.001(3) -0.009(4)
C2 0.035(5) 0.022(4) 0.034(4) 0.012(3) -0.004(4) 0.000(4)
C3 0.033(5) 0.025(4) 0.024(3) 0.005(3) 0.005(3) 0.004(3)
C4 0.046(4) 0.021(3) 0.019(3) 0.001(3) 0.002(3) -0.006(4)
C5 0.030(4) 0.022(3) 0.023(3) 0.001(2) 0.000(3) -0.007(4)
C6 0.039(5) 0.022(3) 0.017(3) 0.002(3) -0.004(3) -0.012(3)
C7 0.034(4) 0.032(3) 0.039(3) 0.001(3) 0.006(3) 0.008(4)
C8 0.024(3) 0.016(3) 0.024(3) -0.004(3) 0.001(3) 0.007(4)
C9 0.034(4) 0.027(3) 0.033(3) -0.004(3) 0.004(3) 0.007(3)
C10 0.056(4) 0.035(4) 0.030(4) -0.012(3) -0.002(3) 0.010(5)
C11 0.051(5) 0.024(4) 0.027(4) 0.000(3) 0.004(4) 0.006(4)
C12 0.041(4) 0.029(4) 0.033(4) 0.000(3) 0.006(3) 0.003(4)
C13 0.036(5) 0.025(3) 0.031(4) -0.010(3) -0.002(3) 0.000(4)

loop_
_atom_type_symbol
_atom_type_description
_atom_type_scat_dispersion_real
_atom_type_scat_dispersion_imag
_atom_type_scat_source
C C 0.0033 0.0016 'International Tables Vol C Tables 4.2.6.8 and 6.1.1.4'
H H 0.0000 0.0000 'International Tables Vol C Tables 4.2.6.8 and 6.1.1.4'
O O 0.0106 0.0060 'International Tables Vol C Tables 4.2.6.8 and 6.1.1.4'

loop_
_geom_angle_atom_site_label_1
_geom_angle_atom_site_label_2
_geom_angle_atom_site_label_3
_geom_angle
_geom_angle_site_symmetry_1
_geom_angle_site_symmetry_3
_geom_angle_publ_flag
C2 O1 C1 109.9(4) . . ?
C3 O2 C2 108.3(4) . . ?
C6 O6 C7 117.2(4) . . ?
O1 C1 C3 102.3(4) . . ?
O1 C1 C4 110.7(4) . . ?
C3 C1 C4 112.0(4) . . ?
O3 C2 O1 127.1(6) . . ?
O3 C2 O2 121.9(6) . . ?
O1 C2 O2 111.0(5) . . ?
O4 C3 O2 121.6(5) . . ?
O4 C3 C1 130.5(6) . . ?
O2 C3 C1 107.9(5) . . ?
C1 C4 C5 113.6(4) . . ?
C6 C5 C4 114.5(5) . . ?
O5 C6 O6 122.9(5) . . ?
O5 C6 C5 126.5(5) . . ?
O6 C6 C5 110.6(5) . . ?
O6 C7 C8 108.8(4) . . ?
C13 C8 C9 118.6(5) . . ?
C13 C8 C7 121.3(5) . . ?
C9 C8 C7 120.1(6) . . ?
C8 C9 C10 119.7(5) . . ?
C11 C10 C9 120.3(5) . . ?
C12 C11 C10 119.3(5) . . ?
C11 C12 C13 120.6(6) . . ?
C8 C13 C12 121.5(5) . . ?

loop_
_geom_bond_atom_site_label_1
_geom_bond_atom_site_label_2
_geom_bond_distance
_geom_bond_site_symmetry_2
_geom_bond_publ_flag
O1 C2 1.321(7) . ?
O1 C1 1.453(6) . ?
O2 C3 1.373(6) . ?
O2 C2 1.380(6) . ?
O3 C2 1.199(7) . ?
O4 C3 1.192(6) . ?
O5 C6 1.210(6) . ?
O6 C6 1.351(5) . ?
O6 C7 1.441(6) . ?
C1 C3 1.486(7) . ?
C1 C4 1.520(6) . ?
C4 C5 1.530(6) . ?
C5 C6 1.481(8) . ?
C7 C8 1.505(6) . ?
C8 C13 1.362(7) . ?
C8 C9 1.387(7) . ?
C9 C10 1.389(7) . ?
C10 C11 1.383(8) . ?
C11 C12 1.351(7) . ?
C12 C13 1.377(7) . ?

loop_
_cod_related_entry_id
_cod_related_entry_database
_cod_related_entry_code
1 ChemSpider 21194824
